data_4310752
loop_
_publ_author_name
'E. Effendy'
'Fabio Marchetti'
'Claudio Pettinari'
'Riccardo Pettinari'
'Massimo Ricciutelli'
'Brian W. Skelton'
'Allan H. White'

_publ_contact_author_address
;
   Department of Chemistry
   University of Western Australia
   35 Stirling Hwy
   Crawley
   Western Australia 6009
   Australia
;
_publ_contact_author_email bws@crystal.uwa.edu.au
_publ_contact_author_fax (+61)_08_9380_1118
_publ_contact_author_name 'B. W. Skelton'
_publ_contact_author_phone (+61)_08-9380_3481
_publ_section_title
;
 (Bis(1,2,4-triazol-1-yl)methane)silver(I) Phosphino Complexes: Structures
 and Spectroscopic Properties of Mixed-Ligand Coordination Polymers
;
_journal_name_full 'Inorganic Chemistry'
_journal_page_first 2157
_journal_page_last 2165
_journal_paper_doi 10.1021/ic0353413
_journal_volume 43
_journal_year 2004
_chemical_formula_moiety 'C25 H24 Ag1 N8 O3 Sb1, C2 H3 N'
_chemical_formula_sum 'C27 H27 Ag N9 O3 Sb'
_chemical_formula_weight 755.19
_space_group_IT_number 2
_symmetry_cell_setting triclinic
_symmetry_space_group_name_Hall '-P 1'
_symmetry_space_group_name_H-M 'P -1'
_cell_angle_alpha 87.842(2)
_cell_angle_beta 87.911(2)
_cell_angle_gamma 62.131(2)
_cell_formula_units_Z 2
_cell_length_a 9.1565(8)
_cell_length_b 9.2491(8)
_cell_length_c 20.084(2)
_cell_measurement_reflns_used 8192
_cell_measurement_temperature 150(2)
_cell_measurement_theta_max 37.1
_cell_measurement_theta_min 2.6
_cell_volume 1502.2(2)
_computing_cell_refinement 'Siemens SAINT (Siemens, 1995)'
_computing_data_collection 'Siemens SMART (Siemens, 1995)'
_computing_data_reduction 'xtal SORTRF'
_computing_molecular_graphics xtal
_computing_publication_material 'xtal BONDLA CIFIO'
_computing_structure_refinement 'xtal CRYLSQ'
_computing_structure_solution xtal
_diffrn_ambient_temperature 150(2)
_diffrn_measured_fraction_theta_full 1.00
_diffrn_measured_fraction_theta_max .97
_diffrn_measurement_device_type
;
Bruker SMART CCD diffractometer
;
_diffrn_measurement_method '\w scans'
_diffrn_radiation_detector 'CCD area detector'
_diffrn_radiation_monochromator graphite
_diffrn_radiation_source 'sealed tube'
_diffrn_radiation_type 'Mo K\a'
_diffrn_radiation_wavelength .71073
_diffrn_reflns_av_R_equivalents .029
_diffrn_reflns_av_sigmaI/netI .093
_diffrn_reflns_limit_h_max 15
_diffrn_reflns_limit_h_min -15
_diffrn_reflns_limit_k_max 15
_diffrn_reflns_limit_k_min -15
_diffrn_reflns_limit_l_max 34
_diffrn_reflns_limit_l_min -34
_diffrn_reflns_number 31110
_diffrn_reflns_theta_full 37.2
_diffrn_reflns_theta_max 37.61
_diffrn_reflns_theta_min 2.03
_diffrn_standards_decay_% 0
_exptl_absorpt_coefficient_mu 1.595
_exptl_absorpt_correction_T_max .875
_exptl_absorpt_correction_T_min .722
_exptl_absorpt_correction_type multi-scan
_exptl_absorpt_process_details
;
 SADABS; Sheldrick, 1996
;
_exptl_crystal_colour colourless
_exptl_crystal_density_diffrn 1.67
_exptl_crystal_density_method 'not measured'
_exptl_crystal_description needle
_exptl_crystal_F_000 748
_exptl_crystal_size_max .6
_exptl_crystal_size_mid .09
_exptl_crystal_size_min .06
_refine_diff_density_max 1.525
_refine_diff_density_min -.73
_refine_ls_extinction_method none
_refine_ls_goodness_of_fit_all .966
_refine_ls_goodness_of_fit_ref 1.032
_refine_ls_hydrogen_treatment noref
_refine_ls_matrix_type full
_refine_ls_number_constraints 0
_refine_ls_number_parameters 370
_refine_ls_number_reflns 10763
_refine_ls_number_restraints 0
_refine_ls_R_factor_all .063
_refine_ls_R_factor_gt .034
_refine_ls_shift/su_max .005
_refine_ls_shift/su_mean .0001
_refine_ls_structure_factor_coef F
_refine_ls_weighting_scheme calc
_refine_ls_wR_factor_all .039
_refine_ls_wR_factor_ref .034
_reflns_d_resolution_high .582
_reflns_d_resolution_low 10.013
_reflns_Friedel_coverage 0
_reflns_limit_h_max 15
_reflns_limit_h_min 0
_reflns_limit_k_max 15
_reflns_limit_k_min -13
_reflns_limit_l_max 34
_reflns_limit_l_min -34
_reflns_number_gt 10763
_reflns_number_total 15439
_reflns_threshold_expression 'F    > 4.00 sig(F   )'
_cod_data_source_file ic0353413si20031119_095931_3.cif
_cod_data_source_block notzsb
_cod_original_sg_symbol_Hall -p_1
_cod_original_formula_sum 'C27 H27 Ag1 N9 O3 Sb1'
_cod_database_code 4310752

loop_
_symmetry_equiv_pos_as_xyz
+x,+y,+z
-x,-y,-z

loop_
_atom_site_label
_atom_site_fract_x
_atom_site_fract_y
_atom_site_fract_z
_atom_site_U_iso_or_equiv
_atom_site_adp_type
_atom_site_calc_flag
_atom_site_calc_attached_atom
_atom_site_occupancy
_atom_site_disorder_assembly
_atom_site_disorder_group
Ag .187924(18) .14544(2) .684703(7) .02698(12) Uani ? ? 1.00000 ? ?
N -.0624(2) .6311(2) .63378(10) .0319(15) Uani ? ? 1.00000 ? ?
O1 .0011(3) .4986(2) .66420(10) .0540(17) Uani ? ? 1.00000 ? ?
O2 -.0594(3) .6315(2) .57167(9) .060(2) Uani ? ? 1.00000 ? ?
O3 -.1225(3) .7614(2) .66366(10) .0564(18) Uani ? ? 1.00000 ? ?
N1 .3338(3) -.1701(3) .66612(12) .051(2) Uani ? ? 1.00000 ? ?
C1 .3565(3) -.2864(3) .64167(12) .040(2) Uani ? ? 1.00000 ? ?
C2 .3842(5) -.4361(3) .61017(15) .065(3) Uani ? ? 1.00000 ? ?
C0 .7589(2) .0194(2) .52262(10) .0230(13) Uani ? ? 1.00000 ? ?
N11 .5871(2) .0922(2) .54299(8) .0216(11) Uani ? ? 1.00000 ? ?
N12 .4702(2) .2297(2) .51216(9) .0288(13) Uani ? ? 1.00000 ? ?
C13 .3358(2) .2596(2) .54791(10) .0265(14) Uani ? ? 1.00000 ? ?
N14 .3598(2) .1519(2) .59959(9) .0261(13) Uani ? ? 1.00000 ? ?
C15 .5196(2) .0489(2) .59463(10) .0251(14) Uani ? ? 1.00000 ? ?
N21 .8419(2) .1003(2) .55277(8) .0216(11) Uani ? ? 1.00000 ? ?
N22 .8278(2) .2449(2) .52736(9) .0289(14) Uani ? ? 1.00000 ? ?
C23 .9133(2) .2799(2) .56930(11) .0271(15) Uani ? ? 1.00000 ? ?
N24 .9809(2) .1671(2) .61963(8) .0243(12) Uani ? ? 1.00000 ? ?
C25 .9328(2) .0565(2) .60777(10) .0234(13) Uani ? ? 1.00000 ? ?
Sb .243775(15) .179561(15) .807622(6) .02089(9) Uani ? ? 1.00000 ? ?
C111 .0662(2) .1898(2) .88220(10) .0236(13) Uani ? ? 1.00000 ? ?
C112 -.0277(3) .1117(3) .86967(12) .0322(17) Uani ? ? 1.00000 ? ?
C113 -.1445(3) .1143(3) .91592(14) .041(2) Uani ? ? 1.00000 ? ?
C114 -.1695(3) .1964(3) .97485(13) .041(2) Uani ? ? 1.00000 ? ?
C115 -.0789(3) .2760(3) .98767(12) .0368(19) Uani ? ? 1.00000 ? ?
C116 .0403(3) .2729(3) .94144(10) .0289(16) Uani ? ? 1.00000 ? ?
C121 .2799(2) .3819(2) .83272(9) .0228(13) Uani ? ? 1.00000 ? ?
C122 .1908(3) .5288(2) .79815(11) .0305(16) Uani ? ? 1.00000 ? ?
C123 .2170(3) .6622(3) .80989(13) .040(2) Uani ? ? 1.00000 ? ?
C124 .3322(4) .6479(3) .85546(14) .043(2) Uani ? ? 1.00000 ? ?
C125 .4214(3) .5020(3) .89011(12) .037(2) Uani ? ? 1.00000 ? ?
C126 .3959(3) .3687(3) .87848(10) .0285(16) Uani ? ? 1.00000 ? ?
C131 .4623(2) -.0152(2) .84755(9) .0226(13) Uani ? ? 1.00000 ? ?
C132 .5955(3) -.0958(3) .80348(11) .0340(17) Uani ? ? 1.00000 ? ?
C133 .7392(3) -.2277(3) .82551(13) .044(2) Uani ? ? 1.00000 ? ?
C134 .7513(3) -.2800(3) .89112(13) .042(2) Uani ? ? 1.00000 ? ?
C135 .6193(3) -.2005(3) .93496(12) .039(2) Uani ? ? 1.00000 ? ?
C136 .4753(3) -.0683(3) .91358(10) .0286(15) Uani ? ? 1.00000 ? ?
N31 .6277(3) .2193(4) .71692(14) .064(3) Uani ? ? 1.00000 ? ?
C31 .6634(3) .3145(4) .73291(13) .046(2) Uani ? ? 1.00000 ? ?
C32 .7101(4) .4366(4) .75180(15) .054(2) Uani ? ? 1.00000 ? ?
H2a .33314 -.41090 .56824 .09800 Uiso ? ? 1.00000 ? ?
H2b .49953 -.50421 .60485 .09800 Uiso ? ? 1.00000 ? ?
H2c .33795 -.49108 .63792 .09800 Uiso ? ? 1.00000 ? ?
H0a .76659 .02865 .47547 .02900 Uiso ? ? 1.00000 ? ?
H0b .81134 -.09299 .53585 .02900 Uiso ? ? 1.00000 ? ?
H13 .23060 .34907 .53827 .03300 Uiso ? ? 1.00000 ? ?
H15 .57755 -.04259 .62363 .03100 Uiso ? ? 1.00000 ? ?
H23 .92662 .37576 .56485 .04100 Uiso ? ? 1.00000 ? ?
H25 .95852 -.03932 .63416 .03500 Uiso ? ? 1.00000 ? ?
H112 -.01157 .05608 .82910 .04000 Uiso ? ? 1.00000 ? ?
H113 -.20726 .05990 .90724 .05100 Uiso ? ? 1.00000 ? ?
H114 -.24990 .19781 1.00660 .05100 Uiso ? ? 1.00000 ? ?
H115 -.09714 .33311 1.02805 .04600 Uiso ? ? 1.00000 ? ?
H116 .10316 .32716 .95028 .03600 Uiso ? ? 1.00000 ? ?
H122 .11176 .53846 .76660 .03800 Uiso ? ? 1.00000 ? ?
H123 .15581 .76247 .78650 .05100 Uiso ? ? 1.00000 ? ?
H124 .35002 .73920 .86299 .05400 Uiso ? ? 1.00000 ? ?
H125 .49981 .49318 .92178 .04700 Uiso ? ? 1.00000 ? ?
H126 .45783 .26806 .90190 .03600 Uiso ? ? 1.00000 ? ?
H132 .58750 -.06001 .75818 .04200 Uiso ? ? 1.00000 ? ?
H133 .82929 -.28200 .79544 .05500 Uiso ? ? 1.00000 ? ?
H134 .85012 -.37027 .90633 .05300 Uiso ? ? 1.00000 ? ?
H135 .62749 -.23724 .98007 .04900 Uiso ? ? 1.00000 ? ?
H136 .38585 -.01405 .94403 .03600 Uiso ? ? 1.00000 ? ?
H32a .80045 .42797 .72419 .08100 Uiso ? ? 1.00000 ? ?
H32b .61902 .54131 .74642 .08100 Uiso ? ? 1.00000 ? ?
H32c .74292 .41774 .79703 .08100 Uiso ? ? 1.00000 ? ?

loop_
_atom_site_aniso_label
_atom_site_aniso_U_11
_atom_site_aniso_U_22
_atom_site_aniso_U_33
_atom_site_aniso_U_12
_atom_site_aniso_U_13
_atom_site_aniso_U_23
Ag .02427(7) .03912(9) .01963(7) -.01621(7) -.00111(6) -.00459(6)
N .0384(10) .0280(9) .0327(10) -.0182(8) -.0059(8) .0029(7)
O1 .0783(14) .0257(8) .0519(11) -.0178(9) -.0300(10) .0097(8)
O2 .1018(18) .0521(12) .0341(10) -.0412(12) -.0116(11) .0068(9)
O3 .0873(16) .0289(9) .0448(11) -.0210(10) .0159(11) -.0070(8)
N1 .0701(16) .0300(10) .0483(13) -.0205(11) .0049(12) -.0038(9)
C1 .0506(15) .0285(11) .0333(12) -.0123(10) -.0085(11) .0046(9)
C2 .100(3) .0314(13) .0522(17) -.0198(15) -.0342(17) .0014(12)
C0 .0215(8) .0264(9) .0236(9) -.0131(7) .0014(7) -.0058(7)
N11 .0211(7) .0239(7) .0217(7) -.0119(6) -.0022(6) -.0014(6)
N12 .0272(8) .0285(8) .0290(9) -.0115(7) -.0032(7) .0026(7)
C13 .0231(9) .0266(9) .0279(10) -.0100(7) -.0024(7) -.0008(7)
N14 .0206(7) .0307(8) .0282(8) -.0127(7) .0002(6) -.0028(7)
C15 .0250(9) .0270(9) .0237(9) -.0126(8) -.0007(7) .0011(7)
N21 .0211(7) .0242(7) .0215(7) -.0123(6) -.0004(6) -.0010(6)
N22 .0312(9) .0290(8) .0307(9) -.0176(7) -.0077(7) .0042(7)
C23 .0258(9) .0270(9) .0316(10) -.0149(8) -.0032(8) -.0001(8)
N24 .0212(7) .0286(8) .0252(8) -.0131(6) -.0010(6) -.0016(6)
C25 .0199(8) .0260(9) .0236(9) -.0102(7) -.0000(7) -.0010(7)
Sb .02253(6) .01964(6) .01877(6) -.00815(5) -.00299(4) -.00157(4)
C111 .0214(8) .0215(8) .0261(9) -.0087(7) -.0021(7) .0015(7)
C112 .0278(10) .0296(10) .0397(12) -.0137(9) -.0013(9) -.0039(9)
C113 .0313(11) .0350(12) .0596(16) -.0194(10) .0006(11) .0012(11)
C114 .0327(12) .0422(13) .0458(14) -.0160(10) .0063(10) .0052(11)
C115 .0339(12) .0420(13) .0309(11) -.0150(10) .0052(9) -.0019(10)
C116 .0290(10) .0305(10) .0261(10) -.0131(8) .0001(8) -.0020(8)
C121 .0253(9) .0218(8) .0211(8) -.0109(7) .0045(7) -.0043(7)
C122 .0326(11) .0234(9) .0301(10) -.0088(8) .0013(8) -.0007(8)
C123 .0531(15) .0234(10) .0412(13) -.0159(10) .0064(11) -.0025(9)
C124 .0582(16) .0360(12) .0456(14) -.0316(12) .0131(12) -.0103(11)
C125 .0441(13) .0402(12) .0375(12) -.0274(11) .0026(10) -.0103(10)
C126 .0334(11) .0284(10) .0255(10) -.0157(9) -.0005(8) -.0036(8)
C131 .0245(9) .0200(8) .0229(9) -.0099(7) -.0036(7) -.0002(7)
C132 .0307(11) .0343(11) .0263(10) -.0063(9) -.0000(8) -.0006(8)
C133 .0290(11) .0424(13) .0394(13) .0007(10) .0003(10) -.0060(11)
C134 .0357(12) .0311(11) .0457(14) -.0026(9) -.0142(11) .0014(10)
C135 .0463(14) .0352(12) .0303(11) -.0146(11) -.0134(10) .0107(9)
C136 .0297(10) .0308(10) .0237(9) -.0127(8) -.0037(8) .0011(8)
N31 .0645(18) .0673(18) .0574(17) -.0295(15) .0086(14) -.0044(14)
C31 .0372(13) .0492(15) .0366(14) -.0073(12) .0059(11) .0016(12)
C32 .0443(15) .0524(16) .0504(17) -.0114(13) -.0016(13) .0014(13)

loop_
_atom_sites_solution_primary
?

loop_
_atom_type_symbol
_atom_type_description
_atom_type_oxidation_number
_atom_type_number_in_cell
_atom_type_scat_dispersion_real
_atom_type_scat_dispersion_imag
_atom_type_scat_source
C ? 0 54 .002 .002 'Int Tables Vol IV Tables 2.2B and 2.3.1'
H ? 0 54 0 0 'Int Tables Vol IV Tables 2.2B and 2.3.1'
Ag ? 0 2 -1.085 1.101 'Int Tables Vol IV Tables 2.2B and 2.3.1'
N ? 0 18 .004 .003 'Int Tables Vol IV Tables 2.2B and 2.3.1'
O ? 0 6 .008 .006 'Int Tables Vol IV Tables 2.2B and 2.3.1'
Sb ? 0 2 -.816 1.546 'Int Tables Vol IV Tables 2.2B and 2.3.1'

loop_
_diffrn_attenuator_code
_diffrn_attenuator_scale
? ?

loop_
_geom_angle_atom_site_label_1
_geom_angle_atom_site_label_2
_geom_angle_atom_site_label_3
_geom_angle_site_symmetry_1
_geom_angle_site_symmetry_2
_geom_angle_site_symmetry_3
_geom_angle
_geom_angle_publ_flag
O1 Ag N1 . . . 162.98(7) ?
O1 Ag N14 . . . 86.27(6) ?
O1 Ag Sb . . . 91.47(4) ?
O1 Ag N24 . . '1 455' 78.44(7) ?
N1 Ag N14 . . . 84.88(8) ?
N1 Ag Sb . . . 105.55(5) ?
N1 Ag N24 . . '1 455' 88.20(8) ?
N14 Ag Sb . . . 120.74(5) ?
N14 Ag N24 . . '1 455' 96.77(7) ?
Sb Ag N24 . . '1 455' 140.59(4) ?
O1 N O2 . . . 118.5(2) ?
O1 N O3 . . . 121.1(2) ?
O2 N O3 . . . 120.3(2) ?
Ag O1 N . . . 158.30(15) ?
Ag N1 C1 . . . 156.0(2) ?
N1 C1 C2 . . . 179.5(4) ?
C1 C2 H2a . . . 109.7 ?
C1 C2 H2b . . . 108.9 ?
C1 C2 H2c . . . 109.2 ?
H2a C2 H2b . . . 110.2 ?
H2a C2 H2c . . . 109.4 ?
H2b C2 H2c . . . 109.4 ?
N11 C0 N21 . . . 111.07(15) ?
N11 C0 H0a . . . 109.14 ?
N11 C0 H0b . . . 109.1 ?
N21 C0 H0a . . . 109.0 ?
N21 C0 H0b . . . 109.09 ?
H0a C0 H0b . . . 109.39 ?
C0 N11 N12 . . . 121.80(17) ?
C0 N11 C15 . . . 127.88(15) ?
N12 N11 C15 . . . 110.14(15) ?
N11 N12 C13 . . . 102.24(17) ?
N12 C13 N14 . . . 114.50(15) ?
N12 C13 H13 . . . 122.7 ?
N14 C13 H13 . . . 122.8 ?
Ag N14 C13 . . . 132.24(12) ?
Ag N14 C15 . . . 124.41(14) ?
C13 N14 C15 . . . 103.11(18) ?
N11 C15 N14 . . . 110.01(17) ?
N11 C15 H15 . . . 125.00 ?
N14 C15 H15 . . . 125.0 ?
C0 N21 N22 . . . 121.16(16) ?
C0 N21 C25 . . . 128.76(19) ?
N22 N21 C25 . . . 110.0(2) ?
N21 N22 C23 . . . 102.57(17) ?
N22 C23 N24 . . . 114.3(2) ?
N22 C23 H23 . . . 122.8 ?
N24 C23 H23 . . . 122.9 ?
C23 N24 C25 . . . 103.55(19) ?
C23 N24 Ag . . '1 655' 124.73(18) ?
C25 N24 Ag . . '1 655' 129.18(12) ?
N21 C25 N24 . . . 109.61(18) ?
N21 C25 H25 . . . 125.1 ?
N24 C25 H25 . . . 125.2 ?
Ag Sb C111 . . . 117.69(6) ?
Ag Sb C121 . . . 119.45(5) ?
Ag Sb C131 . . . 114.97(5) ?
C111 Sb C121 . . . 101.62(8) ?
C111 Sb C131 . . . 100.13(7) ?
C121 Sb C131 . . . 99.74(8) ?
Sb C111 C112 . . . 117.82(15) ?
Sb C111 C116 . . . 122.6(2) ?
C112 C111 C116 . . . 119.5(2) ?
C111 C112 C113 . . . 120.5(2) ?
C111 C112 H112 . . . 119.9 ?
C113 C112 H112 . . . 119.7 ?
C112 C113 C114 . . . 119.9(3) ?
C112 C113 H113 . . . 120.0 ?
C114 C113 H113 . . . 120.1 ?
C113 C114 C115 . . . 120.3(3) ?
C113 C114 H114 . . . 119.7 ?
C115 C114 H114 . . . 119.9 ?
C114 C115 C116 . . . 120.1(2) ?
C114 C115 H115 . . . 120.1 ?
C116 C115 H115 . . . 119.8 ?
C111 C116 C115 . . . 119.6(3) ?
C111 C116 H116 . . . 120.1 ?
C115 C116 H116 . . . 120.2 ?
Sb C121 C122 . . . 117.69(17) ?
Sb C121 C126 . . . 122.53(14) ?
C122 C121 C126 . . . 119.6(2) ?
C121 C122 C123 . . . 120.0(2) ?
C121 C122 H122 . . . 120.1 ?
C123 C122 H122 . . . 120.0 ?
C122 C123 C124 . . . 120.0(2) ?
C122 C123 H123 . . . 120.0 ?
C124 C123 H123 . . . 120.1 ?
C123 C124 C125 . . . 120.4(3) ?
C123 C124 H124 . . . 119.5 ?
C125 C124 H124 . . . 120.1 ?
C124 C125 C126 . . . 119.8(3) ?
C124 C125 H125 . . . 120.0 ?
C126 C125 H125 . . . 120.1 ?
C121 C126 C125 . . . 120.21(19) ?
C121 C126 H126 . . . 119.9 ?
C125 C126 H126 . . . 119.9 ?
Sb C131 C132 . . . 117.20(14) ?
Sb C131 C136 . . . 123.36(13) ?
C132 C131 C136 . . . 119.40(16) ?
C131 C132 C133 . . . 120.3(2) ?
C131 C132 H132 . . . 119.86 ?
C133 C132 H132 . . . 119.9 ?
C132 C133 C134 . . . 120.1(2) ?
C132 C133 H133 . . . 120.0 ?
C134 C133 H133 . . . 120.0 ?
C133 C134 C135 . . . 119.8(2) ?
C133 C134 H134 . . . 120.1 ?
C135 C134 H134 . . . 120.1 ?
C134 C135 C136 . . . 120.6(2) ?
C134 C135 H135 . . . 119.8 ?
C136 C135 H135 . . . 119.6 ?
C131 C136 C135 . . . 119.79(18) ?
C131 C136 H136 . . . 120.13 ?
C135 C136 H136 . . . 120.1 ?
N31 C31 C32 . . . 178.7(3) ?
C31 C32 H32a . . . 109.1 ?
C31 C32 H32b . . . 109.1 ?
C31 C32 H32c . . . 109.3 ?
H32a C32 H32b . . . 110.1 ?
H32a C32 H32c . . . 109.2 ?
H32b C32 H32c . . . 110.1 ?

loop_
_geom_bond_atom_site_label_1
_geom_bond_atom_site_label_2
_geom_bond_site_symmetry_1
_geom_bond_site_symmetry_2
_geom_bond_distance
_geom_bond_publ_flag
Ag O1 . . 2.9142(17) ?
Ag N1 . . 2.616(2) ?
Ag N14 . . 2.2991(19) ?
Ag Sb . . 2.5995(3) ?
Ag N24 . '1 455' 2.269(2) ?
N O1 . . 1.232(2) ?
N O2 . . 1.246(3) ?
N O3 . . 1.235(3) ?
N1 C1 . . 1.125(4) ?
C1 C2 . . 1.451(4) ?
C2 H2a . . .946 ?
C2 H2b . . .948 ?
C2 H2c . . .955 ?
C0 N11 . . 1.442(2) ?
C0 N21 . . 1.450(3) ?
C0 H0a . . .951 ?
C0 H0b . . .9504 ?
N11 N12 . . 1.365(2) ?
N11 C15 . . 1.331(3) ?
N12 C13 . . 1.319(3) ?
C13 N14 . . 1.361(3) ?
C13 H13 . . .9521 ?
N14 C15 . . 1.324(2) ?
C15 H15 . . .9499 ?
N21 N22 . . 1.363(3) ?
N21 C25 . . 1.340(3) ?
N22 C23 . . 1.317(3) ?
C23 N24 . . 1.362(3) ?
C23 H23 . . .950 ?
N24 C25 . . 1.321(3) ?
C25 H25 . . .949 ?
Sb C111 . . 2.142(2) ?
Sb C121 . . 2.128(2) ?
Sb C131 . . 2.1283(16) ?
C111 C112 . . 1.391(4) ?
C111 C116 . . 1.393(3) ?
C112 C113 . . 1.383(4) ?
C112 H112 . . .950 ?
C113 C114 . . 1.384(4) ?
C113 H113 . . .947 ?
C114 C115 . . 1.378(5) ?
C114 H114 . . .952 ?
C115 C116 . . 1.398(4) ?
C115 H115 . . .951 ?
C116 H116 . . .948 ?
C121 C122 . . 1.388(3) ?
C121 C126 . . 1.389(3) ?
C122 C123 . . 1.392(4) ?
C122 H122 . . .949 ?
C123 C124 . . 1.378(4) ?
C123 H123 . . .946 ?
C124 C125 . . 1.383(3) ?
C124 H124 . . .950 ?
C125 C126 . . 1.387(4) ?
C125 H125 . . .950 ?
C126 H126 . . .950 ?
C131 C132 . . 1.396(3) ?
C131 C136 . . 1.386(3) ?
C132 C133 . . 1.385(3) ?
C132 H132 . . .950 ?
C133 C134 . . 1.376(4) ?
C133 H133 . . .947 ?
C134 C135 . . 1.384(3) ?
C134 H134 . . .951 ?
C135 C136 . . 1.383(3) ?
C135 H135 . . .949 ?
C136 H136 . . .948 ?
N31 C31 . . 1.134(5) ?
C31 C32 . . 1.448(5) ?
C32 H32a . . .952 ?
C32 H32b . . .943 ?
C32 H32c . . .951 ?

loop_
_geom_hbond_atom_site_label_D
_geom_hbond_atom_site_label_H
_geom_hbond_atom_site_label_A
_geom_hbond_site_symmetry_D
_geom_hbond_site_symmetry_H
_geom_hbond_site_symmetry_A
_geom_hbond_distance_DH
_geom_hbond_distance_HA
_geom_hbond_distance_DA
_geom_hbond_angle_DHA
_geom_hbond_publ_flag
? ? ? ? ? ? ? ? ? ? ?

loop_
_geom_torsion_atom_site_label_1
_geom_torsion_atom_site_label_2
_geom_torsion_atom_site_label_3
_geom_torsion_atom_site_label_4
_geom_torsion_site_symmetry_1
_geom_torsion_site_symmetry_2
_geom_torsion_site_symmetry_3
_geom_torsion_site_symmetry_4
_geom_torsion
_geom_torsion_publ_flag
? ? ? ? ? ? ? ? ? ?
